data_1517711
loop_
_publ_author_name
'Yomaira Otero'
'Alejandro Arce'
'Ysaura De Sanctis'
'Ruben Machado'
'Maria C. Goite'
'Teresa Gonzalez'
'Alexander Briceno'

_publ_section_title
;
 High versatility of 3,4-dimethyl-1-phenyl-phosphole and
 3-methyl-1-phenyl-phosphole as ligands in the reaction with
 [Re2(CO)8(CH3CN)2] and [Ru3(CO)12]: X-ray structures of
 [Re2(CO)7(n1:n2:n2-PhPC4H2Me2)], [Re2(CO)7(n1:n2:n2-PhPC4H3Me)] and
 [Ru2(CO)4(PhPC4H3Me)2]
;
_journal_name_full
;
Inorganica Chimica Acta
;
_journal_page_first 77
_journal_page_last 81
_journal_volume 404
_journal_year 2013
_chemical_formula_sum 'C18 H11 O7 P Re2'
_chemical_formula_weight 742.64
_space_group_IT_number 2
_symmetry_cell_setting triclinic
_symmetry_space_group_name_Hall '-P 1'
_symmetry_space_group_name_H-M 'P -1'
_atom_sites_solution_hydrogens geom
_atom_sites_solution_primary direct
_atom_sites_solution_secondary difmap
_cell_angle_alpha 105.597(4)
_cell_angle_beta 92.002(15)
_cell_angle_gamma 108.791(17)
_cell_formula_units_Z 2
_cell_length_a 9.940(6)
_cell_length_b 10.231(6)
_cell_length_c 11.207(6)
_cell_measurement_temperature 293(2)
_cell_volume 1030.0(10)
_computing_structure_refinement 'SHELXL-97 (Sheldrick, 1997)'
_computing_structure_solution 'SHELXS-97 (Sheldrick, 1990)'
_diffrn_ambient_temperature 293(2)
_diffrn_measured_fraction_theta_full 0.952
_diffrn_measured_fraction_theta_max 0.774
_diffrn_radiation_monochromator graphite
_diffrn_radiation_source 'fine-focus sealed tube'
_diffrn_radiation_type MoK\a
_diffrn_radiation_wavelength 0.71070
_diffrn_reflns_av_R_equivalents 0.0359
_diffrn_reflns_av_sigmaI/netI 0.0402
_diffrn_reflns_limit_h_max 11
_diffrn_reflns_limit_h_min -8
_diffrn_reflns_limit_k_max 12
_diffrn_reflns_limit_k_min -12
_diffrn_reflns_limit_l_max 12
_diffrn_reflns_limit_l_min -12
_diffrn_reflns_number 11653
_diffrn_reflns_theta_full 25.00
_diffrn_reflns_theta_max 27.69
_diffrn_reflns_theta_min 1.90
_exptl_absorpt_coefficient_mu 11.855
_exptl_crystal_density_diffrn 2.395
_exptl_crystal_density_method 'not measured'
_exptl_crystal_F_000 680
_refine_diff_density_max 2.721
_refine_diff_density_min -2.097
_refine_diff_density_rms 0.217
_refine_ls_extinction_coef 0.0020(4)
_refine_ls_extinction_expression Fc^*^=kFc[1+0.001xFc^2^\l^3^/sin(2\q)]^-1/4^
_refine_ls_extinction_method SHELXL
_refine_ls_goodness_of_fit_ref 1.083
_refine_ls_hydrogen_treatment mixed
_refine_ls_matrix_type full
_refine_ls_number_parameters 254
_refine_ls_number_reflns 3735
_refine_ls_number_restraints 0
_refine_ls_restrained_S_all 1.083
_refine_ls_R_factor_all 0.0604
_refine_ls_R_factor_gt 0.0505
_refine_ls_shift/su_max 0.000
_refine_ls_shift/su_mean 0.000
_refine_ls_structure_factor_coef Fsqd
_refine_ls_weighting_details 'calc w=1/[\s^2^(Fo^2^)+(0.0691P)^2^+4.2640P] where P=(Fo^2^+2Fc^2^)/3'
_refine_ls_weighting_scheme calc
_refine_ls_wR_factor_gt 0.1269
_refine_ls_wR_factor_ref 0.1370
_reflns_number_gt 3156
_reflns_number_total 3735
_reflns_threshold_expression >2sigma(I)
_cod_data_source_file ICA-2013-404-77-81-2.cif
_cod_data_source_block shelxl
_cod_original_sg_symbol_H-M P-1
_cod_database_code 1517711

loop_
_symmetry_equiv_pos_as_xyz
'x, y, z'
'-x, -y, -z'

loop_
_atom_site_label
_atom_site_type_symbol
_atom_site_fract_x
_atom_site_fract_y
_atom_site_fract_z
_atom_site_U_iso_or_equiv
_atom_site_adp_type
_atom_site_occupancy
_atom_site_symmetry_multiplicity
_atom_site_calc_flag
_atom_site_refinement_flags
P5 P 0.7567(2) 0.2260(3) 0.1186(2) 0.0424(6) Uani 1 1 d .
Re1 Re 0.66979(4) 0.29915(5) 0.35224(4) 0.0563(2) Uani 1 1 d .
Re2 Re 0.74769(5) 0.46477(5) 0.15925(5) 0.0595(2) Uani 1 1 d .
C1 C 0.8471(10) 0.2232(10) 0.2567(9) 0.046(2) Uani 1 1 d .
H1A H 0.9494 0.2778 0.2840 0.055 Uiso 1 1 calc R
C2 C 0.7675(11) 0.1172(12) 0.3117(10) 0.055(3) Uani 1 1 d .
C3 C 0.6189(12) 0.0580(11) 0.2566(11) 0.061(3) Uani 1 1 d .
H3A H 0.5455 -0.0190 0.2785 0.073 Uiso 1 1 calc R
C4 C 0.5930(10) 0.1214(10) 0.1623(9) 0.049(2) Uani 1 1 d .
H4A H 0.4985 0.0939 0.1147 0.059 Uiso 1 1 calc R
C6 C 0.7976(10) 0.1155(10) -0.0216(9) 0.046(2) Uani 1 1 d .
C7 C 0.8057(17) 0.1572(14) -0.1284(13) 0.081(4) Uani 1 1 d .
H7A H 0.7998 0.2469 -0.1255 0.097 Uiso 1 1 calc R
C8 C 0.823(2) 0.069(2) -0.2412(14) 0.112(6) Uani 1 1 d .
H8A H 0.8249 0.0975 -0.3135 0.135 Uiso 1 1 calc R
C9 C 0.8359(15) -0.0635(15) -0.2433(13) 0.080(4) Uani 1 1 d .
H9A H 0.8486 -0.1240 -0.3171 0.096 Uiso 1 1 calc R
C10 C 0.8302(13) -0.1029(13) -0.1376(13) 0.069(3) Uani 1 1 d .
H10A H 0.8392 -0.1910 -0.1392 0.082 Uiso 1 1 calc R
C11 C 0.8114(11) -0.0161(11) -0.0285(10) 0.054(2) Uani 1 1 d .
H11A H 0.8078 -0.0463 0.0429 0.064 Uiso 1 1 calc R
C11A C 0.5090(13) 0.3658(14) 0.3456(13) 0.082(4) Uani 1 1 d .
C12A C 0.7945(12) 0.4848(14) 0.4601(11) 0.071(3) Uani 1 1 d .
C12 C 0.8267(16) 0.0659(16) 0.4099(14) 0.087(4) Uani 1 1 d .
H12A H 0.8605 -0.0109 0.3697 0.131 Uiso 1 1 calc R
H12B H 0.7525 0.0312 0.4579 0.131 Uiso 1 1 calc R
H12C H 0.9047 0.1447 0.4642 0.131 Uiso 1 1 calc R
C13A C 0.6178(15) 0.2483(18) 0.5007(17) 0.097(5) Uani 1 1 d .
C21A C 0.9469(14) 0.5478(12) 0.2473(13) 0.067(3) Uani 1 1 d .
C22A C 0.707(2) 0.6376(18) 0.249(2) 0.120(7) Uani 1 1 d .
C23A C 0.8151(13) 0.5332(13) 0.0188(15) 0.073(4) Uani 1 1 d .
C24A C 0.5498(15) 0.3758(15) 0.0726(16) 0.086(4) Uani 1 1 d .
O11A O 0.4130(10) 0.4061(12) 0.3441(11) 0.109(4) Uani 1 1 d .
O12A O 0.8717(10) 0.5936(11) 0.5247(9) 0.099(3) Uani 1 1 d .
O13A O 0.5854(14) 0.2086(18) 0.5895(11) 0.136(5) Uani 1 1 d .
O21A O 1.0615(10) 0.5991(11) 0.2978(10) 0.096(3) Uani 1 1 d .
O22A O 0.681(2) 0.7361(15) 0.299(2) 0.205(9) Uani 1 1 d .
O23A O 0.8523(12) 0.5779(13) -0.0622(11) 0.101(4) Uani 1 1 d .
O24A O 0.4378(11) 0.3271(13) 0.0191(14) 0.127(5) Uani 1 1 d .

loop_
_atom_site_aniso_label
_atom_site_aniso_U_11
_atom_site_aniso_U_22
_atom_site_aniso_U_33
_atom_site_aniso_U_23
_atom_site_aniso_U_13
_atom_site_aniso_U_12
P5 0.0390(12) 0.0379(13) 0.0452(15) 0.0055(11) 0.0054(10) 0.0120(10)
Re1 0.0484(3) 0.0529(3) 0.0508(3) -0.0021(2) 0.01412(19) 0.0089(2)
Re2 0.0552(3) 0.0402(3) 0.0818(4) 0.0115(2) 0.0154(2) 0.0192(2)
C1 0.040(5) 0.044(6) 0.044(6) 0.002(4) 0.005(4) 0.010(4)
C2 0.051(6) 0.058(7) 0.046(6) 0.008(5) 0.006(4) 0.012(5)
C3 0.063(6) 0.038(6) 0.063(7) 0.001(5) 0.017(5) 0.002(5)
C4 0.042(5) 0.045(6) 0.046(6) 0.001(5) 0.001(4) 0.008(4)
C6 0.046(5) 0.042(5) 0.043(6) 0.007(4) 0.011(4) 0.012(4)
C7 0.122(11) 0.044(7) 0.076(10) 0.009(7) 0.030(8) 0.032(7)
C8 0.167(17) 0.105(13) 0.057(10) 0.027(9) 0.046(10) 0.032(12)
C9 0.095(9) 0.067(9) 0.066(9) -0.006(7) 0.026(7) 0.030(7)
C10 0.075(8) 0.053(7) 0.077(9) 0.005(6) 0.010(6) 0.034(6)
C11 0.058(6) 0.052(6) 0.049(6) 0.010(5) 0.006(5) 0.021(5)
C11A 0.056(7) 0.061(8) 0.084(10) -0.032(7) 0.013(6) 0.006(6)
C12A 0.060(7) 0.075(9) 0.056(7) -0.011(6) 0.019(5) 0.017(6)
C12 0.098(10) 0.075(10) 0.076(10) 0.028(8) 0.010(8) 0.008(8)
C13A 0.075(9) 0.080(10) 0.103(13) 0.004(9) 0.023(8) 0.001(7)
C21A 0.077(8) 0.037(6) 0.080(9) 0.012(6) 0.021(7) 0.011(5)
C22A 0.120(13) 0.067(10) 0.175(19) 0.017(11) 0.057(13) 0.048(10)
C23A 0.065(7) 0.044(7) 0.110(12) 0.014(7) 0.005(7) 0.026(5)
C24A 0.062(8) 0.076(9) 0.138(14) 0.047(9) 0.009(8) 0.033(7)
O11A 0.066(6) 0.109(8) 0.128(10) -0.017(7) 0.015(6) 0.042(6)
O12A 0.083(6) 0.078(7) 0.077(7) -0.027(5) 0.003(5) -0.009(5)
O13A 0.130(10) 0.210(16) 0.070(8) 0.066(9) 0.059(7) 0.037(10)
O21A 0.067(6) 0.088(7) 0.092(7) 0.015(6) -0.007(5) -0.012(5)
O22A 0.239(18) 0.079(9) 0.31(2) 0.011(12) 0.110(17) 0.099(11)
O23A 0.116(8) 0.104(9) 0.106(9) 0.070(7) 0.038(7) 0.033(6)
O24A 0.067(6) 0.119(10) 0.209(14) 0.085(10) -0.018(7) 0.027(6)

loop_
_atom_type_symbol
_atom_type_description
_atom_type_scat_dispersion_real
_atom_type_scat_dispersion_imag
_atom_type_scat_source
C C 0.0033 0.0016 'International Tables Vol C Tables 4.2.6.8 and 6.1.1.4'
H H 0.0000 0.0000 'International Tables Vol C Tables 4.2.6.8 and 6.1.1.4'
O O 0.0106 0.0060 'International Tables Vol C Tables 4.2.6.8 and 6.1.1.4'
Re Re -1.0185 7.2310 'International Tables Vol C Tables 4.2.6.8 and 6.1.1.4'
P P 0.1023 0.0942 'International Tables Vol C Tables 4.2.6.8 and 6.1.1.4'

loop_
_geom_angle_atom_site_label_1
_geom_angle_atom_site_label_2
_geom_angle_atom_site_label_3
_geom_angle
C1 P5 C4 87.4(5)
C1 P5 C6 112.2(4)
C4 P5 C6 109.1(4)
C1 P5 Re2 106.1(3)
C4 P5 Re2 105.6(3)
C6 P5 Re2 128.5(3)
C1 P5 Re1 56.6(3)
C4 P5 Re1 55.9(3)
C6 P5 Re1 158.9(3)
Re2 P5 Re1 72.35(7)
C13A Re1 C11A 90.5(7)
C13A Re1 C12A 87.3(6)
C11A Re1 C12A 92.8(5)
C13A Re1 C3 87.0(6)
C11A Re1 C3 115.0(5)
C12A Re1 C3 151.7(5)
C13A Re1 C4 118.6(5)
C11A Re1 C4 95.1(4)
C12A Re1 C4 152.8(4)
C3 Re1 C4 36.4(4)
C13A Re1 C2 86.5(6)
C11A Re1 C2 151.5(4)
C12A Re1 C2 115.3(5)
C3 Re1 C2 36.6(4)
C4 Re1 C2 62.2(4)
C13A Re1 C1 117.3(6)
C11A Re1 C1 150.7(5)
C12A Re1 C1 97.4(4)
C3 Re1 C1 61.3(4)
C4 Re1 C1 64.4(3)
C2 Re1 C1 35.7(4)
C13A Re1 P5 148.5(5)
C11A Re1 P5 111.3(4)
C12A Re1 P5 112.9(3)
C3 Re1 P5 63.6(3)
C4 Re1 P5 40.3(2)
C2 Re1 P5 63.4(3)
C1 Re1 P5 39.5(2)
C13A Re1 Re2 163.3(5)
C11A Re1 Re2 79.4(5)
C12A Re1 Re2 80.0(4)
C3 Re1 Re2 109.3(3)
C4 Re1 Re2 76.0(3)
C2 Re1 Re2 108.7(3)
C1 Re1 Re2 75.5(3)
P5 Re1 Re2 48.11(6)
C23A Re2 C22A 96.1(7)
C23A Re2 C24A 91.1(6)
C22A Re2 C24A 90.3(7)
C23A Re2 C21A 90.0(5)
C22A Re2 C21A 91.2(7)
C24A Re2 C21A 178.0(5)
C23A Re2 P5 107.0(3)
C22A Re2 P5 156.9(6)
C24A Re2 P5 87.7(4)
C21A Re2 P5 90.4(3)
C23A Re2 Re1 166.2(3)
C22A Re2 Re1 97.5(6)
C24A Re2 Re1 91.2(4)
C21A Re2 Re1 87.3(4)
P5 Re2 Re1 59.54(7)
C2 C1 P5 114.9(7)
C2 C1 Re1 71.6(6)
P5 C1 Re1 83.9(4)
C2 C1 H1A 122.1
P5 C1 H1A 122.1
Re1 C1 H1A 122.1
C1 C2 C3 110.1(10)
C1 C2 C12 126.4(10)
C3 C2 C12 123.4(11)
C1 C2 Re1 72.7(6)
C3 C2 Re1 70.6(6)
C12 C2 Re1 125.3(9)
C4 C3 C2 111.9(9)
C4 C3 Re1 72.7(6)
C2 C3 Re1 72.8(6)
C4 C3 H3A 124.0
C2 C3 H3A 124.0
Re1 C3 H3A 124.0
C3 C4 P5 112.4(7)
C3 C4 Re1 70.9(6)
P5 C4 Re1 83.8(4)
C3 C4 H4A 123.2
P5 C4 H4A 123.2
Re1 C4 H4A 123.2
C7 C6 C11 117.5(10)
C7 C6 P5 119.9(8)
C11 C6 P5 122.4(8)
C6 C7 C8 121.8(13)
C6 C7 H7A 119.1
C8 C7 H7A 119.1
C7 C8 C9 118.4(14)
C7 C8 H8A 120.8
C9 C8 H8A 120.8
C10 C9 C8 119.5(12)
C10 C9 H9A 120.3
C8 C9 H9A 120.3
C9 C10 C11 121.2(11)
C9 C10 H10A 119.4
C11 C10 H10A 119.4
C10 C11 C6 121.5(11)
C10 C11 H11A 119.3
C6 C11 H11A 119.3
O11A C11A Re1 178.7(13)
O12A C12A Re1 178.0(12)
C2 C12 H12A 109.5
C2 C12 H12B 109.5
H12A C12 H12B 109.5
C2 C12 H12C 109.5
H12A C12 H12C 109.5
H12B C12 H12C 109.5
O13A C13A Re1 176.1(15)
O21A C21A Re2 178.2(11)
O22A C22A Re2 179(2)
O23A C23A Re2 177.1(11)
O24A C24A Re2 177.3(14)

loop_
_geom_bond_atom_site_label_1
_geom_bond_atom_site_label_2
_geom_bond_distance
P5 C1 1.774(10)
P5 C4 1.802(10)
P5 C6 1.816(10)
P5 Re2 2.394(3)
P5 Re1 2.772(3)
Re1 C13A 1.912(19)
Re1 C11A 1.935(14)
Re1 C12A 1.936(12)
Re1 C3 2.286(11)
Re1 C4 2.309(10)
Re1 C2 2.315(11)
Re1 C1 2.328(9)
Re1 Re2 3.0645(14)
Re2 C23A 1.944(17)
Re2 C22A 1.961(15)
Re2 C24A 1.970(15)
Re2 C21A 1.986(14)
C1 C2 1.422(15)
C1 H1A 0.9800
C2 C3 1.445(15)
C2 C12 1.515(17)
C3 C4 1.435(16)
C3 H3A 0.9800
C4 H4A 0.9800
C6 C7 1.372(17)
C6 C11 1.378(14)
C7 C8 1.39(2)
C7 H7A 0.9300
C8 C9 1.40(2)
C8 H8A 0.9300
C9 C10 1.348(18)
C9 H9A 0.9300
C10 C11 1.363(15)
C10 H10A 0.9300
C11 H11A 0.9300
C11A O11A 1.157(15)
C12A O12A 1.153(14)
C12 H12A 0.9600
C12 H12B 0.9600
C12 H12C 0.9600
C13A O13A 1.19(2)
C21A O21A 1.142(14)
C22A O22A 1.124(17)
C23A O23A 1.144(17)
C24A O24A 1.133(16)
